data_4322185
loop_
_publ_author_name
'Hazel-Ann Hosein'
'Hema Jaggernauth'
'Bert D. Alleyne'
'Lincoln A. Hall'
'Andrew J. P. White'
'David J. Williams'

_publ_section_title
;
 First-Row Transition-Metal Complexes of the
 1-Methoxycyclobutenedionate(1-) Ion
;
_journal_name_full 'Inorganic Chemistry'
_journal_page_first 3716
_journal_page_last 3720
_journal_paper_doi 10.1021/ic990199k
_journal_volume 38
_journal_year 1999
_chemical_formula_sum 'C4 H4.5 Cu O6.25'
_chemical_formula_weight 216.12
_chemical_name_systematic
; 
 ? 
;
_space_group_IT_number 85
_symmetry_cell_setting tetragonal
_symmetry_space_group_name_Hall '-P 4a'
_symmetry_space_group_name_H-M 'P 4/n :2'
_atom_sites_solution_hydrogens geom
_atom_sites_solution_primary direct
_atom_sites_solution_secondary difmap
_audit_creation_method SHELXL
_cell_angle_alpha 90.00
_cell_angle_beta 90.00
_cell_angle_gamma 90.00
_cell_formula_units_Z 12
_cell_length_a 16.2535(11)
_cell_length_b 16.2535(11)
_cell_length_c 8.1426(7)
_cell_measurement_reflns_used 24
_cell_measurement_temperature 293(2)
_cell_measurement_theta_max 12.49
_cell_measurement_theta_min 5.16
_cell_volume 2151.1(3)
_computing_cell_refinement 'Siemens XSCANS'
_computing_data_collection 'Siemens XSCANS'
_computing_data_reduction 'Siemens SHELXTL'
_computing_molecular_graphics 'Siemens SHELXTL'
_computing_publication_material 'Siemens SHELXTL'
_computing_structure_refinement 'SHELXL-93 (Sheldrick, 1993)'
_computing_structure_solution 'SHELXS-86 (Sheldrick, 1990)'
_diffrn_ambient_temperature 293(2)
_diffrn_measurement_device 'Siemens P4'
_diffrn_measurement_method '\w scans'
_diffrn_radiation_monochromator graphite
_diffrn_radiation_source 'fine-focus sealed tube'
_diffrn_radiation_type MoK\a
_diffrn_radiation_wavelength 0.71073
_diffrn_reflns_av_R_equivalents 0.0163
_diffrn_reflns_av_sigmaI/netI 0.0379
_diffrn_reflns_limit_h_max 19
_diffrn_reflns_limit_h_min 0
_diffrn_reflns_limit_k_max 19
_diffrn_reflns_limit_k_min 0
_diffrn_reflns_limit_l_max 9
_diffrn_reflns_limit_l_min 0
_diffrn_reflns_number 2044
_diffrn_reflns_theta_max 24.99
_diffrn_reflns_theta_min 1.77
_diffrn_standards_decay_% 8.03
_diffrn_standards_interval_count 97
_diffrn_standards_number 3
_exptl_absorpt_coefficient_mu 3.030
_exptl_absorpt_correction_T_max 0.6738
_exptl_absorpt_correction_T_min 0.5711
_exptl_absorpt_correction_type 'Face-indexed numerical'
_exptl_crystal_colour Yellow
_exptl_crystal_density_diffrn 2.002
_exptl_crystal_description cubes
_exptl_crystal_F_000 1290
_exptl_crystal_size_max 0.21
_exptl_crystal_size_mid 0.21
_exptl_crystal_size_min 0.14
_refine_diff_density_max 0.861
_refine_diff_density_min -0.454
_refine_diff_density_rms 0.135
_refine_ls_extinction_coef 0.0010(3)
_refine_ls_extinction_expression Fc^*^=kFc[1+0.001xFc^2^\l^3^/sin(2\q)]^-1/4^
_refine_ls_extinction_method SHELXL
_refine_ls_goodness_of_fit_all 1.121
_refine_ls_goodness_of_fit_obs 1.167
_refine_ls_matrix_type full
_refine_ls_number_parameters 192
_refine_ls_number_reflns 1902
_refine_ls_number_restraints 6
_refine_ls_restrained_S_all 1.119
_refine_ls_restrained_S_obs 1.164
_refine_ls_R_factor_all 0.0612
_refine_ls_R_factor_obs 0.0451
_refine_ls_shift/esd_max 0.015
_refine_ls_shift/esd_mean 0.001
_refine_ls_structure_factor_coef Fsqd
_refine_ls_weighting_details 'w=1/[\s^2^(Fo^2^)+(0.0544P)^2^+3.5204P] where P=(Fo^2^+2Fc^2^)/3'
_refine_ls_weighting_scheme calc
_refine_ls_wR_factor_all 0.1219
_refine_ls_wR_factor_obs 0.1126
_reflns_number_observed 1537
_reflns_number_total 1902
_reflns_observed_criterion >2sigma(I)
_cod_data_source_file ic990199k_3.cif
_cod_data_source_block LH9708
_cod_depositor_comments
;
The following automatic conversions were performed:

'_refine_ls_weighting_scheme' value 'calc
w=1/[\s^2^(Fo^2^)+(0.0544P)^2^+3.5204P] where P=(Fo^2^+2Fc^2^)/3' was
changed to 'calc'. New tag '_refine_ls_weighting_details' was
created. The value of the new tag was set to
'w=1/[\s^2^(Fo^2^)+(0.0544P)^2^+3.5204P] where P=(Fo^2^+2Fc^2^)/3'.

Automatic conversion script
Id: cif_fix_values 3143 2015-03-26 13:38:13Z robertas 
;
_cod_original_sg_symbol_H-M 'P 4/n'
_cod_original_formula_sum 'C4 H4.50 O6.25 Cu'
_cod_database_code 4322185

loop_
_symmetry_equiv_pos_as_xyz
'x, y, z'
'-x+1/2, -y+1/2, z'
'-y+1/2, x, z'
'y, -x+1/2, z'
'-x, -y, -z'
'x-1/2, y-1/2, -z'
'y-1/2, -x, -z'
'-y, x-1/2, -z'

loop_
_atom_site_aniso_label
_atom_site_aniso_U_11
_atom_site_aniso_U_22
_atom_site_aniso_U_33
_atom_site_aniso_U_23
_atom_site_aniso_U_13
_atom_site_aniso_U_12
Cu1 0.0176(3) 0.0252(4) 0.0143(3) 0.0015(2) 0.0004(2) -0.0071(2)
Cu2 0.0252(5) 0.0285(5) 0.0259(5) 0.0039(4) 0.0128(4) -0.0002(3)
C1 0.029(3) 0.039(3) 0.026(3) -0.001(2) 0.015(2) -0.002(3)
O1 0.030(2) 0.057(3) 0.027(2) -0.004(2) 0.013(2) 0.001(2)
C2 0.029(3) 0.046(3) 0.032(3) -0.005(3) 0.020(3) -0.005(2)
O2 0.028(2) 0.066(3) 0.030(2) 0.005(2) 0.016(2) -0.003(2)
C3 0.027(3) 0.046(3) 0.032(3) -0.004(3) 0.014(2) -0.008(3)
O3 0.025(2) 0.083(4) 0.030(2) -0.009(2) 0.015(2) -0.010(2)
C4 0.026(3) 0.041(3) 0.030(3) -0.006(2) 0.015(2) 0.001(2)
O4 0.029(2) 0.072(3) 0.031(2) 0.002(2) 0.010(2) 0.006(2)
C5 0.053(4) 0.047(3) 0.029(3) -0.009(3) 0.002(3) -0.002(3)
O5 0.043(2) 0.044(3) 0.071(4) -0.015(3) 0.011(2) -0.001(2)
C6 0.047(3) 0.042(3) 0.022(3) -0.001(2) -0.010(2) -0.003(3)
O6 0.043(2) 0.039(2) 0.058(3) -0.008(2) -0.017(2) 0.002(2)
O7 0.024(2) 0.031(2) 0.026(2) 0.004(2) 0.001(2) 0.001(2)
O8 0.024(2) 0.037(2) 0.027(2) 0.000(2) 0.007(2) -0.002(2)
O9 0.033(2) 0.031(2) 0.032(2) -0.001(2) 0.006(2) 0.006(2)

loop_
_atom_site_label
_atom_site_type_symbol
_atom_site_fract_x
_atom_site_fract_y
_atom_site_fract_z
_atom_site_U_iso_or_equiv
_atom_site_thermal_displace_type
_atom_site_occupancy
_atom_site_calc_flag
_atom_site_refinement_flags
_atom_site_disorder_group
Cu1 Cu 0.25613(3) 0.00180(4) -0.52068(7) 0.0191(2) Uani 1 d . .
Cu2 Cu 0.5000 0.0000 0.0000 0.0265(3) Uani 0.5 d S .
C1 C 0.2822(4) 0.0070(4) -0.1375(7) 0.0314(13) Uani 1 d . .
O1 O 0.3121(3) 0.0038(3) -0.2793(5) 0.0381(10) Uani 1 d . .
C2 C 0.3162(4) 0.0039(4) 0.0259(8) 0.0357(14) Uani 1 d . .
O2 O 0.3870(3) -0.0008(3) 0.0909(5) 0.0412(11) Uani 1 d . .
C3 C 0.2338(4) 0.0071(4) 0.0964(8) 0.0349(14) Uani 1 d . .
O3 O 0.2035(3) 0.0054(3) 0.2383(5) 0.0460(13) Uani 1 d . .
C4 C 0.1986(3) 0.0130(4) -0.0689(7) 0.0322(13) Uani 1 d . .
O4 O 0.1286(3) 0.0191(3) -0.1263(5) 0.0438(11) Uani 1 d . .
C5 C 0.2287(4) -0.1907(4) -0.4983(7) 0.043(2) Uani 1 d . .
O5 O 0.2004(3) -0.1186(3) -0.4919(7) 0.0525(13) Uani 1 d . .
C6 C 0.2762(4) 0.1911(4) -0.5692(7) 0.0367(14) Uani 1 d . .
O6 O 0.3079(3) 0.1210(3) -0.5641(6) 0.0465(12) Uani 1 d . .
O7 O 0.1483(2) 0.0399(2) -0.4485(5) 0.0270(8) Uani 1 d D .
H7A H 0.1352(34) 0.0400(35) -0.3412(17) 0.019(14) Uiso 1 d D .
H7B H 0.1311(49) 0.0907(21) -0.4762(104) 0.066(25) Uiso 1 d D .
O8 O 0.3644(2) -0.0398(3) -0.5881(5) 0.0292(9) Uani 1 d D .
H8A H 0.3771(57) -0.0399(59) -0.6956(27) 0.081(31) Uiso 1 d D .
H8B H 0.3578(86) -0.0944(16) -0.5754(207) 0.153(57) Uiso 1 d D .
O9 O 0.4688(3) -0.0413(3) -0.2166(5) 0.0320(9) Uani 1 d D .
H9A H 0.4837(43) -0.0941(14) -0.2310(94) 0.045(21) Uiso 1 d D .
H9B H 0.4165(14) -0.0399(41) -0.2528(79) 0.034(18) Uiso 1 d D .
O10 O 0.2791(36) 0.2349(56) -0.0130(57) 0.060(14) Uiso 0.1125 d P .
O20 O 0.2427(112) 0.2248(40) -0.1123(64) 0.044(17) Uiso 0.0875 d P .
O30 O 0.2102(45) 0.2185(46) -0.1735(83) 0.057(16) Uiso 0.0875 d P .
O40 O 0.2686(39) -0.2318(39) 0.0369(66) 0.049(17) Uiso 0.0875 d P .

loop_
_atom_type_symbol
_atom_type_description
_atom_type_scat_dispersion_real
_atom_type_scat_dispersion_imag
_atom_type_scat_source
C C 0.0033 0.0016 'International Tables Vol C Tables 4.2.6.8 and 6.1.1.4'
H H 0.0000 0.0000 'International Tables Vol C Tables 4.2.6.8 and 6.1.1.4'
O O 0.0106 0.0060 'International Tables Vol C Tables 4.2.6.8 and 6.1.1.4'
Cu Cu 0.3201 1.2651 'International Tables Vol C Tables 4.2.6.8 and 6.1.1.4'

loop_
_geom_angle_atom_site_label_1
_geom_angle_atom_site_label_2
_geom_angle_atom_site_label_3
_geom_angle
_geom_angle_site_symmetry_1
_geom_angle_site_symmetry_3
_geom_angle_publ_flag
O7 Cu1 O8 178.0(2) . . ?
O7 Cu1 O6 96.6(2) . . ?
O8 Cu1 O6 85.0(2) . . ?
O7 Cu1 O3 84.7(2) . 1_554 ?
O8 Cu1 O3 96.4(2) . 1_554 ?
O6 Cu1 O3 88.9(2) . 1_554 ?
O7 Cu1 O1 95.7(2) . . ?
O8 Cu1 O1 83.2(2) . . ?
O6 Cu1 O1 88.3(2) . . ?
O3 Cu1 O1 177.3(2) 1_554 . ?
O7 Cu1 O5 83.1(2) . . ?
O8 Cu1 O5 95.4(2) . . ?
O6 Cu1 O5 176.4(2) . . ?
O3 Cu1 O5 87.5(2) 1_554 . ?
O1 Cu1 O5 95.2(2) . . ?
O9 Cu2 O9 180.0 5_655 . ?
O9 Cu2 O2 95.4(2) 5_655 5_655 ?
O9 Cu2 O2 84.6(2) . 5_655 ?
O9 Cu2 O2 84.6(2) 5_655 . ?
O9 Cu2 O2 95.4(2) . . ?
O2 Cu2 O2 180.0 5_655 . ?
O9 Cu2 O4 97.1(2) 5_655 3 ?
O9 Cu2 O4 82.9(2) . 3 ?
O2 Cu2 O4 87.3(2) 5_655 3 ?
O2 Cu2 O4 92.7(2) . 3 ?
O9 Cu2 O4 82.9(2) 5_655 7_655 ?
O9 Cu2 O4 97.1(2) . 7_655 ?
O2 Cu2 O4 92.7(2) 5_655 7_655 ?
O2 Cu2 O4 87.3(2) . 7_655 ?
O4 Cu2 O4 180.0 3 7_655 ?
O1 C1 C2 134.4(5) . . ?
O1 C1 C4 135.2(6) . . ?
C2 C1 C4 90.3(4) . . ?
C1 O1 Cu1 132.3(4) . . ?
O2 C2 C1 137.3(5) . . ?
O2 C2 C3 132.1(6) . . ?
C1 C2 C3 90.6(5) . . ?
C2 O2 Cu2 133.2(4) . . ?
O3 C3 C2 136.2(6) . . ?
O3 C3 C4 133.9(5) . . ?
C2 C3 C4 89.9(5) . . ?
C3 O3 Cu1 133.4(4) . 1_556 ?
O4 C4 C3 135.5(5) . . ?
O4 C4 C1 135.5(5) . . ?
C3 C4 C1 89.1(5) . . ?
C4 O4 Cu2 130.0(4) . 4 ?
O5 C5 C5 136.6(8) . 7_654 ?
O5 C5 C5 133.4(8) . 8_554 ?
C5 C5 C5 89.98(2) 7_654 8_554 ?
C5 O5 Cu1 133.1(5) . . ?
O6 C6 C6 134.6(7) . 3 ?
O6 C6 C6 135.3(7) . 4 ?
C6 C6 C6 90.000(1) 3 4 ?
C6 O6 Cu1 131.9(5) . . ?
O10 O10 O10 90.00(2) 3 4 ?
O10 O10 O20 80.2(100) 3 3 ?
O10 O10 O20 88.4(91) 4 3 ?
O10 O10 O20 88.7(72) 3 . ?
O10 O10 O20 52.8(83) 4 . ?
O20 O10 O20 36.4(64) 3 . ?
O10 O10 O10 45.00(3) 3 2 ?
O10 O10 O10 45.000(14) 4 2 ?
O20 O10 O10 81.9(58) 3 2 ?
O20 O10 O10 63.7(100) . 2 ?
O10 O10 O20 48.3(46) 3 2 ?
O10 O10 O20 82.7(95) 4 2 ?
O20 O10 O20 32.7(63) 3 2 ?
O20 O10 O20 47.4(53) . 2 ?
O10 O10 O20 55.9(100) 2 2 ?
O10 O10 O20 60.6(92) 3 4 ?
O10 O10 O20 54.2(78) 4 4 ?
O20 O10 O20 42.6(54) 3 4 ?
O20 O10 O20 28.5(31) . 4 ?
O10 O10 O20 40.5(31) 2 4 ?
O20 O10 O20 28.8(29) 2 4 ?
O10 O10 O30 106.8(40) 3 3 ?
O10 O10 O30 86.5(72) 4 3 ?
O20 O10 O30 26.7(100) 3 3 ?
O20 O10 O30 37.7(83) . 3 ?
O10 O10 O30 99.2(47) 2 3 ?
O20 O10 O30 58.8(53) 2 3 ?
O20 O10 O30 59.2(42) 4 3 ?
O10 O10 O30 63.8(63) 3 2 ?
O10 O10 O30 105.0(41) 4 2 ?
O20 O10 O30 23.9(100) 3 2 ?
O20 O10 O30 57.5(53) . 2 ?
O10 O10 O30 82.6(64) 2 2 ?
O20 O10 O30 26.8(79) 2 2 ?
O20 O10 O30 51.7(52) 4 2 ?
O30 O10 O30 47.3(42) 3 2 ?
O10 O10 O30 87.2(56) 3 . ?
O10 O10 O30 48.7(26) 4 . ?
O20 O10 O30 40.1(100) 3 . ?
O20 O10 O30 4.4(87) . . ?
O10 O10 O30 60.0(55) 2 . ?
O20 O10 O30 48.1(44) 2 . ?
O20 O10 O30 26.6(69) 4 . ?
O30 O10 O30 42.0(37) 3 . ?
O30 O10 O30 60.3(49) 2 . ?
O20 O20 O20 90.00(11) 3 4 ?
O20 O20 O30 134.3(69) 3 . ?
O20 O20 O30 77.0(100) 4 . ?
O20 O20 O10 100.0(100) 3 4 ?
O20 O20 O10 89.7(100) 4 4 ?
O30 O20 O10 123.1(100) . 4 ?
O20 O20 O30 58.4(100) 3 3 ?
O20 O20 O30 127.7(100) 4 3 ?
O30 O20 O30 95.7(95) . 3 ?
O10 O20 O30 132.8(100) 4 3 ?
O20 O20 O20 45.00(3) 3 2 ?
O20 O20 O20 45.00(9) 4 2 ?
O30 O20 O20 109.6(100) . 2 ?
O10 O20 O20 96.8(60) 4 2 ?
O30 O20 O20 93.5(100) 3 2 ?
O20 O20 O10 53.9(100) 3 . ?
O20 O20 O10 98.0(100) 4 . ?
O30 O20 O10 169.6(100) . . ?
O10 O20 O10 47.1(67) 4 . ?
O30 O20 O10 94.5(100) 3 . ?
O20 O20 O10 71.5(100) 2 . ?
O20 O20 O10 89.7(100) 3 2 ?
O20 O20 O10 47.3(65) 4 2 ?
O30 O20 O10 110.5(100) . 2 ?
O10 O20 O10 43.3(61) 4 2 ?
O30 O20 O10 148.0(100) 3 2 ?
O20 O20 O10 61.2(100) 2 2 ?
O10 O20 O10 60.4(53) . 2 ?
O20 O20 O30 82.3(100) 3 4 ?
O20 O20 O30 25.2(46) 4 4 ?
O30 O20 O30 67.4(94) . 4 ?
O10 O20 O30 114.5(100) 4 4 ?
O30 O20 O30 104.1(86) 3 4 ?
O20 O20 O30 42.8(100) 2 4 ?
O10 O20 O30 111.7(70) . 4 ?
O10 O20 O30 71.5(91) 2 4 ?
O20 O20 O10 53.5(96) 3 3 ?
O20 O20 O10 61.4(100) 4 3 ?
O30 O20 O10 138.4(100) . 3 ?
O10 O20 O10 57.6(58) 4 3 ?
O30 O20 O10 111.3(100) 3 3 ?
O20 O20 O10 40.6(36) 2 3 ?
O10 O20 O10 37.1(33) . 3 ?
O10 O20 O10 36.7(29) 2 3 ?
O30 O20 O10 75.5(52) 4 3 ?
O20 O20 O30 30.8(100) 3 2 ?
O20 O20 O30 70.2(100) 4 2 ?
O30 O20 O30 105.3(93) . 2 ?
O10 O20 O30 121.6(85) 4 2 ?
O30 O20 O30 61.9(72) 3 2 ?
O20 O20 O30 32.1(100) 2 2 ?
O10 O20 O30 81.2(100) . 2 ?
O10 O20 O30 92.8(69) 2 2 ?
O30 O20 O30 54.9(32) 4 2 ?
O10 O20 O30 64.8(39) 3 2 ?
O20 O30 O20 44.5(73) . 4 ?
O20 O30 O30 45.6(100) . 3 ?
O20 O30 O30 78.8(42) 4 3 ?
O20 O30 O30 77.2(63) . 4 ?
O20 O30 O30 38.7(77) 4 4 ?
O30 O30 O30 90.000(9) 3 4 ?
O20 O30 O20 20.5(39) . 3 ?
O20 O30 O20 43.7(75) 4 3 ?
O30 O30 O20 35.4(44) 3 3 ?
O30 O30 O20 65.4(71) 4 3 ?
O20 O30 O20 38.3(92) . 2 ?
O20 O30 O20 21.6(43) 4 2 ?
O30 O30 O20 59.7(72) 3 2 ?
O30 O30 O20 39.3(59) 4 2 ?
O20 O30 O20 27.4(25) 3 2 ?
O20 O30 O10 30.2(100) . 4 ?
O20 O30 O10 47.8(80) 4 4 ?
O30 O30 O10 73.2(49) 3 4 ?
O30 O30 O10 86.5(33) 4 4 ?
O20 O30 O10 49.7(55) 3 4 ?
O20 O30 O10 56.0(33) 2 4 ?
O20 O30 O10 42.6(100) . 2 ?
O20 O30 O10 23.4(92) 4 2 ?
O30 O30 O10 86.8(28) 3 2 ?
O30 O30 O10 59.4(41) 4 2 ?
O20 O30 O10 52.9(41) 3 2 ?
O20 O30 O10 41.3(60) 2 2 ?
O10 O30 O10 29.7(31) 4 2 ?
O20 O30 O30 49.3(72) . 2 ?
O20 O30 O30 46.4(67) 4 2 ?
O30 O30 O30 45.000(6) 3 2 ?
O30 O30 O30 45.000(5) 4 2 ?
O20 O30 O30 29.5(66) 3 2 ?
O20 O30 O30 25.4(52) 2 2 ?
O10 O30 O30 75.7(39) 4 2 ?
O10 O30 O30 66.5(44) 2 2 ?
O20 O30 O10 6.0(100) . . ?
O20 O30 O10 42.0(56) 4 . ?
O30 O30 O10 51.6(20) 3 . ?
O30 O30 O10 76.9(37) 4 . ?
O20 O30 O10 25.4(52) 3 . ?
O20 O30 O10 39.1(61) 2 . ?
O10 O30 O10 24.5(27) 4 . ?
O10 O30 O10 37.4(35) 2 . ?
O30 O30 O10 53.2(38) 2 . ?
O40 O40 O40 59.8(75) 7_655 8 ?
O40 O40 O40 60.1(38) 7_655 2_545 ?
O40 O40 O40 60.1(38) 8 2_545 ?

loop_
_geom_bond_atom_site_label_1
_geom_bond_atom_site_label_2
_geom_bond_distance
_geom_bond_site_symmetry_2
_geom_bond_publ_flag
Cu1 O7 1.949(4) . ?
Cu1 O8 1.963(4) . ?
Cu1 O6 2.142(5) . ?
Cu1 O3 2.142(5) 1_554 ?
Cu1 O1 2.166(4) . ?
Cu1 O5 2.169(5) . ?
Cu2 O9 1.955(4) 5_655 ?
Cu2 O9 1.955(4) . ?
Cu2 O2 1.980(4) 5_655 ?
Cu2 O2 1.980(4) . ?
Cu2 O4 2.351(4) 3 ?
Cu2 O4 2.351(4) 7_655 ?
C1 O1 1.254(7) . ?
C1 C2 1.441(9) . ?
C1 C4 1.472(7) . ?
C2 O2 1.269(8) . ?
C2 C3 1.458(7) . ?
C3 O3 1.256(8) . ?
C3 C4 1.466(9) . ?
O3 Cu1 2.142(5) 1_556 ?
C4 O4 1.234(7) . ?
O4 Cu2 2.351(4) 4 ?
C5 O5 1.259(8) . ?
C5 C5 1.449(10) 7_654 ?
C5 C5 1.449(10) 8_554 ?
C6 O6 1.250(8) . ?
C6 C6 1.482(9) 3 ?
C6 C6 1.482(9) 4 ?
O10 O10 0.75(6) 3 ?
O10 O10 0.75(6) 4 ?
O10 O20 0.82(6) 3 ?
O10 O20 1.02(12) . ?
O10 O10 1.07(8) 2 ?
O10 O20 1.10(11) 2 ?
O10 O20 1.25(5) 4 ?
O10 O30 1.37(8) 3 ?
O10 O30 1.52(9) 2 ?
O10 O30 1.74(9) . ?
O20 O20 0.60(6) 3 ?
O20 O20 0.60(6) 4 ?
O20 O30 0.73(12) . ?
O20 O10 0.82(6) 4 ?
O20 O30 0.84(15) 3 ?
O20 O20 0.85(9) 2 ?
O20 O10 1.10(11) 2 ?
O20 O30 1.23(11) 4 ?
O20 O10 1.25(5) 3 ?
O20 O30 1.30(10) 2 ?
O30 O20 0.84(16) 4 ?
O30 O30 1.17(9) 3 ?
O30 O30 1.17(9) 4 ?
O30 O20 1.23(11) 3 ?
O30 O20 1.30(10) 2 ?
O30 O10 1.37(8) 4 ?
O30 O10 1.52(9) 2 ?
O30 O30 1.65(13) 2 ?
O40 O40 0.85(8) 7_655 ?
O40 O40 0.85(8) 8 ?
O40 O40 0.85(9) 2_545 ?
